data_7026766
loop_
_publ_author_name
'Kennedy, Alan R.'
'Mulvey, Robert E.'
'Robertson, Stuart D.'

_publ_section_title
;
 N-Heterocyclic carbene stabilized adducts of alkyl magnesium amide,
 bisalkyl magnesium and Grignard reagents: trapping oligomeric organo
 s-block fragments with NHCs.
;
_journal_issue 38
_journal_name_full 'Dalton transactions (Cambridge, England : 2003)'
_journal_page_first 9091
_journal_page_last 9099
_journal_paper_doi 10.1039/c0dt00693a
_journal_volume 39
_journal_year 2010
_chemical_formula_moiety 'C39 H63 Al N2'
_chemical_formula_sum 'C39 H63 Al N2'
_chemical_formula_weight 586.89
_chemical_name_systematic
;
?
;
_space_group_IT_number 2
_symmetry_cell_setting triclinic
_symmetry_space_group_name_Hall '-P 1'
_symmetry_space_group_name_H-M 'P -1'
_atom_sites_solution_hydrogens geom
_atom_sites_solution_primary direct
_atom_sites_solution_secondary difmap
_audit_creation_method SHELXL-97
_cell_angle_alpha 97.775(3)
_cell_angle_beta 97.597(4)
_cell_angle_gamma 93.331(4)
_cell_formula_units_Z 2
_cell_length_a 9.5150(5)
_cell_length_b 10.4747(4)
_cell_length_c 19.0528(8)
_cell_measurement_reflns_used 3933
_cell_measurement_temperature 123(2)
_cell_measurement_theta_max 29.6457
_cell_measurement_theta_min 2.8064
_cell_volume 1859.37(15)
_computing_cell_refinement
;
CrysAlisPro, Oxford Diffraction Ltd.,
Version 1.171.33.55 (release 05-01-2010 CrysAlis171 .NET)
(compiled Jan 5 2010,16:28:46)
;
_computing_data_collection
;
CrysAlisPro, Oxford Diffraction Ltd.,
Version 1.171.33.55 (release 05-01-2010 CrysAlis171 .NET)
(compiled Jan 5 2010,16:28:46)
;
_computing_data_reduction
;
CrysAlisPro, Oxford Diffraction Ltd.,
Version 1.171.33.55 (release 05-01-2010 CrysAlis171 .NET)
(compiled Jan 5 2010,16:28:46)
;
_computing_structure_refinement 'SHELXL-97 (Sheldrick, 1997)'
_computing_structure_solution 'SHELXS-97 (Sheldrick, 1990)'
_diffrn_ambient_temperature 123(2)
_diffrn_measured_fraction_theta_full 0.991
_diffrn_measured_fraction_theta_max 0.991
_diffrn_measurement_device_type 'Oxford Diffraction Gemini S'
_diffrn_measurement_method 'omega scans'
_diffrn_radiation_monochromator graphite
_diffrn_radiation_source 'fine-focus sealed tube'
_diffrn_radiation_type MoK\a
_diffrn_radiation_wavelength 0.71073
_diffrn_reflns_av_R_equivalents 0.0519
_diffrn_reflns_av_sigmaI/netI 0.1661
_diffrn_reflns_limit_h_max 12
_diffrn_reflns_limit_h_min -11
_diffrn_reflns_limit_k_max 13
_diffrn_reflns_limit_k_min -13
_diffrn_reflns_limit_l_max 24
_diffrn_reflns_limit_l_min -23
_diffrn_reflns_number 16290
_diffrn_reflns_theta_full 27.50
_diffrn_reflns_theta_max 27.50
_diffrn_reflns_theta_min 2.81
_exptl_absorpt_coefficient_mu 0.081
_exptl_absorpt_correction_T_max 1.00000
_exptl_absorpt_correction_T_min 0.73517
_exptl_absorpt_correction_type multi-scan
_exptl_absorpt_process_details
;
CrysAlisPro, Oxford Diffraction Ltd.,
Version 1.171.33.55 (release 05-01-2010 CrysAlis171 .NET)
(compiled Jan 5 2010,16:28:46)
Empirical absorption correction using spherical harmonics,
implemented in SCALE3 ABSPACK scaling algorithm.
;
_exptl_crystal_colour colourless
_exptl_crystal_density_diffrn 1.048
_exptl_crystal_density_method 'not measured'
_exptl_crystal_description needle
_exptl_crystal_F_000 648
_exptl_crystal_size_max 0.10
_exptl_crystal_size_mid 0.04
_exptl_crystal_size_min 0.02
_refine_diff_density_max 0.253
_refine_diff_density_min -0.274
_refine_diff_density_rms 0.041
_refine_ls_extinction_method none
_refine_ls_goodness_of_fit_ref 0.832
_refine_ls_hydrogen_treatment mixed
_refine_ls_matrix_type full
_refine_ls_number_parameters 414
_refine_ls_number_reflns 8474
_refine_ls_number_restraints 0
_refine_ls_restrained_S_all 0.832
_refine_ls_R_factor_all 0.1439
_refine_ls_R_factor_gt 0.0545
_refine_ls_shift/su_max 0.000
_refine_ls_shift/su_mean 0.000
_refine_ls_structure_factor_coef Fsqd
_refine_ls_weighting_details 'calc w=1/[\s^2^(Fo^2^)+(0.0305P)^2^+0.0000P] where P=(Fo^2^+2Fc^2^)/3'
_refine_ls_weighting_scheme calc
_refine_ls_wR_factor_gt 0.0771
_refine_ls_wR_factor_ref 0.0907
_reflns_number_gt 4024
_reflns_number_total 8474
_reflns_threshold_expression >2sigma(I)
_cod_data_source_file c0dt00693a.txt
_cod_data_source_block 3
_cod_original_cell_volume 1859.37(14)
_cod_original_sg_symbol_H-M P-1
_cod_database_code 7026766

loop_
_symmetry_equiv_pos_as_xyz
'x, y, z'
'-x, -y, -z'

loop_
_atom_site_label
_atom_site_type_symbol
_atom_site_fract_x
_atom_site_fract_y
_atom_site_fract_z
_atom_site_U_iso_or_equiv
_atom_site_adp_type
_atom_site_occupancy
_atom_site_symmetry_multiplicity
_atom_site_calc_flag
_atom_site_refinement_flags
Al1 Al 0.95591(7) 0.83049(5) 0.25290(3) 0.02128(16) Uani 1 1 d .
C1 C 1.1796(2) 0.86995(16) 0.26804(8) 0.0177(5) Uani 1 1 d .
N1 N 1.27144(17) 0.83592(14) 0.22076(7) 0.0194(4) Uani 1 1 d .
N2 N 1.27014(18) 0.91949(14) 0.32912(7) 0.0210(4) Uani 1 1 d .
C2 C 1.4117(2) 0.86324(18) 0.25088(9) 0.0269(5) Uani 1 1 d .
H2A H 1.4930 0.8475 0.2279 0.032 Uiso 1 1 calc R
C3 C 1.4107(2) 0.91633(18) 0.31886(10) 0.0275(5) Uani 1 1 d .
H3A H 1.4914 0.9461 0.3534 0.033 Uiso 1 1 calc R
C4 C 1.2305(2) 0.78067(17) 0.14605(8) 0.0187(5) Uani 1 1 d .
C5 C 1.2201(2) 0.86604(17) 0.09554(9) 0.0229(5) Uani 1 1 d .
C6 C 1.1813(2) 0.81063(18) 0.02404(9) 0.0260(5) Uani 1 1 d .
H6A H 1.1734 0.8647 -0.0123 0.031 Uiso 1 1 calc R
C7 C 1.1544(2) 0.67882(19) 0.00536(9) 0.0265(5) Uani 1 1 d .
H7A H 1.1267 0.6433 -0.0434 0.032 Uiso 1 1 calc R
C8 C 1.1674(2) 0.59832(18) 0.05691(9) 0.0241(5) Uani 1 1 d .
H8A H 1.1486 0.5077 0.0430 0.029 Uiso 1 1 calc R
C9 C 1.2073(2) 0.64662(18) 0.12869(9) 0.0209(5) Uani 1 1 d .
C10 C 1.2510(2) 1.01139(18) 0.11545(10) 0.0318(6) Uani 1 1 d .
H10A H 1.2649 1.0316 0.1688 0.038 Uiso 1 1 calc R
C11 C 1.1277(3) 1.0848(2) 0.08659(11) 0.0443(7) Uani 1 1 d .
H11A H 1.0403 1.0531 0.1028 0.066 Uiso 1 1 calc R
H11B H 1.1159 1.0712 0.0342 0.066 Uiso 1 1 calc R
H11C H 1.1476 1.1772 0.1043 0.066 Uiso 1 1 calc R
C12 C 1.3890(3) 1.0551(2) 0.08963(12) 0.0483(7) Uani 1 1 d .
H12A H 1.4674 1.0098 0.1110 0.072 Uiso 1 1 calc R
H12B H 1.4092 1.1485 0.1040 0.072 Uiso 1 1 calc R
H12C H 1.3789 1.0351 0.0374 0.072 Uiso 1 1 calc R
C13 C 1.2297(2) 0.55546(18) 0.18426(9) 0.0262(5) Uani 1 1 d .
H13A H 1.2415 0.6081 0.2328 0.031 Uiso 1 1 calc R
C14 C 1.3657(3) 0.4877(2) 0.17656(11) 0.0479(7) Uani 1 1 d .
H14A H 1.4472 0.5523 0.1849 0.072 Uiso 1 1 calc R
H14B H 1.3588 0.4399 0.1282 0.072 Uiso 1 1 calc R
H14C H 1.3786 0.4276 0.2117 0.072 Uiso 1 1 calc R
C15 C 1.1043(2) 0.45600(18) 0.17881(10) 0.0373(6) Uani 1 1 d .
H15A H 1.0176 0.5004 0.1841 0.056 Uiso 1 1 calc R
H15B H 1.1217 0.4020 0.2168 0.056 Uiso 1 1 calc R
H15C H 1.0927 0.4015 0.1321 0.056 Uiso 1 1 calc R
C16 C 1.2292(2) 0.96739(18) 0.39860(9) 0.0194(5) Uani 1 1 d .
C17 C 1.1839(2) 1.09238(17) 0.40996(9) 0.0213(5) Uani 1 1 d .
C18 C 1.1556(2) 1.13649(18) 0.47824(9) 0.0242(5) Uani 1 1 d .
H18A H 1.1226 1.2201 0.4878 0.029 Uiso 1 1 calc R
C19 C 1.1743(2) 1.06152(19) 0.53255(9) 0.0283(5) Uani 1 1 d .
H19A H 1.1556 1.0945 0.5791 0.034 Uiso 1 1 calc R
C20 C 1.2195(2) 0.93983(19) 0.51973(9) 0.0255(5) Uani 1 1 d .
H20A H 1.2313 0.8894 0.5577 0.031 Uiso 1 1 calc R
C21 C 1.2486(2) 0.88820(17) 0.45216(9) 0.0205(5) Uani 1 1 d .
C22 C 1.1695(2) 1.17839(18) 0.35134(9) 0.0259(5) Uani 1 1 d .
H22A H 1.1309 1.1222 0.3053 0.031 Uiso 1 1 calc R
C23 C 1.0669(3) 1.28427(18) 0.36386(10) 0.0369(6) Uani 1 1 d .
H23A H 0.9755 1.2451 0.3720 0.055 Uiso 1 1 calc R
H23B H 1.0525 1.3288 0.3217 0.055 Uiso 1 1 calc R
H23C H 1.1072 1.3465 0.4058 0.055 Uiso 1 1 calc R
C24 C 1.3142(2) 1.2408(2) 0.34233(11) 0.0461(7) Uani 1 1 d .
H24A H 1.3794 1.1734 0.3333 0.069 Uiso 1 1 calc R
H24B H 1.3529 1.2993 0.3861 0.069 Uiso 1 1 calc R
H24C H 1.3028 1.2898 0.3019 0.069 Uiso 1 1 calc R
C25 C 1.3056(2) 0.75585(18) 0.44158(10) 0.0296(5) Uani 1 1 d .
H25A H 1.3040 0.7287 0.3891 0.036 Uiso 1 1 calc R
C26 C 1.2175(3) 0.65267(19) 0.47025(10) 0.0416(7) Uani 1 1 d .
H26A H 1.1183 0.6490 0.4479 0.062 Uiso 1 1 calc R
H26B H 1.2227 0.6746 0.5222 0.062 Uiso 1 1 calc R
H26C H 1.2553 0.5684 0.4590 0.062 Uiso 1 1 calc R
C27 C 1.4604(2) 0.7633(2) 0.47779(11) 0.0437(6) Uani 1 1 d .
H27A H 1.5185 0.8242 0.4567 0.066 Uiso 1 1 calc R
H27B H 1.4968 0.6775 0.4706 0.066 Uiso 1 1 calc R
H27C H 1.4649 0.7928 0.5291 0.066 Uiso 1 1 calc R
C30 C 0.8888(2) 0.7620(2) 0.15042(10) 0.0249(5) Uani 1 1 d .
H30A H 0.931(2) 0.8157(16) 0.1203(9) 0.026(5) Uiso 1 1 d .
H30B H 0.925(2) 0.6746(18) 0.1379(8) 0.035(6) Uiso 1 1 d .
C31 C 0.7277(2) 0.74942(18) 0.12755(9) 0.0259(5) Uani 1 1 d .
H31A H 0.6919 0.8365 0.1340 0.031 Uiso 1 1 calc R
H31B H 0.6828 0.6973 0.1594 0.031 Uiso 1 1 calc R
C32 C 0.6818(2) 0.6868(2) 0.04986(10) 0.0346(6) Uani 1 1 d .
H32A H 0.7330 0.7347 0.0184 0.042 Uiso 1 1 calc R
H32B H 0.7109 0.5972 0.0445 0.042 Uiso 1 1 calc R
C33 C 0.5243(2) 0.6833(2) 0.02497(10) 0.0395(6) Uani 1 1 d .
H33A H 0.5032 0.6405 -0.0247 0.059 Uiso 1 1 calc R
H33B H 0.4950 0.7718 0.0278 0.059 Uiso 1 1 calc R
H33C H 0.4724 0.6355 0.0555 0.059 Uiso 1 1 calc R
C40 C 0.9333(2) 0.7005(2) 0.31848(11) 0.0236(5) Uani 1 1 d .
H40A H 0.9642(18) 0.7388(15) 0.3671(9) 0.022(5) Uiso 1 1 d .
H40B H 0.998(2) 0.6313(16) 0.3105(8) 0.022(5) Uiso 1 1 d .
C41 C 0.7817(2) 0.63759(18) 0.31324(9) 0.0272(5) Uani 1 1 d .
H41A H 0.7160 0.7071 0.3183 0.033 Uiso 1 1 calc R
H41B H 0.7551 0.5879 0.2648 0.033 Uiso 1 1 calc R
C42 C 0.7593(2) 0.54791(19) 0.36801(10) 0.0322(6) Uani 1 1 d .
H42A H 0.7809 0.5980 0.4166 0.039 Uiso 1 1 calc R
H42B H 0.8270 0.4799 0.3644 0.039 Uiso 1 1 calc R
C43 C 0.6082(2) 0.48363(19) 0.35834(10) 0.0386(6) Uani 1 1 d .
H43A H 0.5970 0.4366 0.3986 0.058 Uiso 1 1 calc R
H43B H 0.5911 0.4232 0.3136 0.058 Uiso 1 1 calc R
H43C H 0.5398 0.5499 0.3567 0.058 Uiso 1 1 calc R
C50 C 0.8533(2) 0.98750(19) 0.27802(10) 0.0230(5) Uani 1 1 d .
H50A H 0.757(2) 0.9537(17) 0.2815(9) 0.032(6) Uiso 1 1 d .
H50B H 0.8886(19) 1.0339(15) 0.3263(9) 0.023(5) Uiso 1 1 d .
C51 C 0.8357(2) 1.08409(18) 0.22413(9) 0.0247(5) Uani 1 1 d .
H51A H 0.9287 1.1328 0.2257 0.030 Uiso 1 1 calc R
H51B H 0.8108 1.0346 0.1755 0.030 Uiso 1 1 calc R
C52 C 0.7247(2) 1.18076(18) 0.23543(9) 0.0297(5) Uani 1 1 d .
H52A H 0.7476 1.2298 0.2842 0.036 Uiso 1 1 calc R
H52B H 0.6305 1.1332 0.2320 0.036 Uiso 1 1 calc R
C53 C 0.7166(2) 1.27576(19) 0.18101(10) 0.0395(6) Uani 1 1 d .
H53A H 0.6418 1.3340 0.1898 0.059 Uiso 1 1 calc R
H53B H 0.6947 1.2278 0.1325 0.059 Uiso 1 1 calc R
H53C H 0.8082 1.3264 0.1859 0.059 Uiso 1 1 calc R

loop_
_atom_site_aniso_label
_atom_site_aniso_U_11
_atom_site_aniso_U_22
_atom_site_aniso_U_33
_atom_site_aniso_U_23
_atom_site_aniso_U_13
_atom_site_aniso_U_12
Al1 0.0179(4) 0.0252(4) 0.0197(3) 0.0000(2) 0.0026(3) 0.0010(3)
C1 0.0218(14) 0.0171(10) 0.0144(10) 0.0011(7) 0.0042(9) 0.0029(9)
N1 0.0166(11) 0.0255(9) 0.0153(9) 0.0004(6) 0.0022(7) 0.0002(8)
N2 0.0169(11) 0.0302(10) 0.0145(8) -0.0013(7) 0.0027(7) -0.0014(8)
C2 0.0140(13) 0.0449(14) 0.0211(11) 0.0007(9) 0.0051(9) 0.0003(11)
C3 0.0125(13) 0.0453(14) 0.0217(11) -0.0012(9) 0.0004(9) -0.0046(11)
C4 0.0143(13) 0.0277(12) 0.0128(10) -0.0021(8) 0.0027(8) 0.0011(9)
C5 0.0209(14) 0.0274(12) 0.0207(11) 0.0029(9) 0.0034(9) 0.0054(10)
C6 0.0268(15) 0.0336(13) 0.0194(11) 0.0078(9) 0.0035(9) 0.0064(11)
C7 0.0277(15) 0.0361(13) 0.0137(10) -0.0025(9) 0.0017(9) 0.0029(11)
C8 0.0249(14) 0.0222(11) 0.0243(11) -0.0039(9) 0.0066(9) 0.0029(10)
C9 0.0146(13) 0.0296(12) 0.0191(11) 0.0029(8) 0.0045(8) 0.0031(9)
C10 0.0427(18) 0.0277(13) 0.0244(11) 0.0027(9) 0.0036(10) 0.0038(12)
C11 0.0467(19) 0.0315(14) 0.0571(15) 0.0061(11) 0.0143(13) 0.0092(12)
C12 0.0403(19) 0.0348(14) 0.0678(16) 0.0068(11) 0.0044(13) -0.0044(13)
C13 0.0288(15) 0.0286(12) 0.0207(11) 0.0032(9) 0.0025(9) 0.0007(11)
C14 0.0354(18) 0.0643(17) 0.0518(15) 0.0354(12) 0.0033(12) 0.0125(14)
C15 0.0376(17) 0.0308(13) 0.0453(14) 0.0129(10) 0.0048(11) 0.0041(12)
C16 0.0147(13) 0.0269(12) 0.0143(10) -0.0028(8) 0.0025(8) -0.0053(10)
C17 0.0169(13) 0.0246(12) 0.0199(11) 0.0015(8) -0.0013(9) -0.0068(10)
C18 0.0235(14) 0.0231(12) 0.0239(11) -0.0015(9) 0.0020(9) -0.0008(10)
C19 0.0301(15) 0.0353(13) 0.0174(11) -0.0041(9) 0.0070(9) -0.0040(11)
C20 0.0252(14) 0.0345(13) 0.0167(11) 0.0054(9) 0.0026(9) -0.0033(11)
C21 0.0143(13) 0.0258(12) 0.0196(11) 0.0022(8) -0.0001(8) -0.0049(10)
C22 0.0260(15) 0.0274(12) 0.0228(11) 0.0048(9) -0.0008(9) -0.0041(11)
C23 0.0464(18) 0.0273(13) 0.0350(12) 0.0054(9) -0.0014(11) 0.0008(12)
C24 0.0369(18) 0.0550(16) 0.0481(14) 0.0299(12) -0.0034(12) -0.0123(13)
C25 0.0333(16) 0.0297(13) 0.0239(11) 0.0007(9) -0.0012(10) 0.0064(11)
C26 0.0462(18) 0.0304(13) 0.0451(14) 0.0110(10) -0.0103(12) 0.0009(12)
C27 0.0326(17) 0.0507(15) 0.0477(14) 0.0076(11) 0.0010(12) 0.0106(13)
C30 0.0184(14) 0.0269(13) 0.0289(12) 0.0011(10) 0.0034(9) 0.0043(11)
C31 0.0214(14) 0.0272(12) 0.0272(11) -0.0009(8) 0.0011(9) 0.0016(10)
C32 0.0231(15) 0.0454(14) 0.0308(12) -0.0035(10) -0.0031(10) 0.0020(12)
C33 0.0303(16) 0.0518(15) 0.0333(13) -0.0007(10) -0.0005(11) 0.0033(12)
C40 0.0177(14) 0.0246(12) 0.0272(12) -0.0010(9) 0.0026(9) 0.0032(11)
C41 0.0265(15) 0.0256(12) 0.0288(11) 0.0030(9) 0.0035(9) -0.0011(10)
C42 0.0315(16) 0.0313(13) 0.0331(12) 0.0084(9) 0.0015(10) -0.0061(11)
C43 0.0361(17) 0.0406(14) 0.0391(13) 0.0086(10) 0.0070(11) -0.0090(12)
C50 0.0219(15) 0.0263(12) 0.0198(12) 0.0006(9) 0.0035(9) -0.0014(10)
C51 0.0215(14) 0.0294(12) 0.0227(11) 0.0012(9) 0.0032(9) 0.0026(10)
C52 0.0292(15) 0.0295(12) 0.0302(12) 0.0023(9) 0.0032(10) 0.0073(11)
C53 0.0341(17) 0.0361(14) 0.0502(14) 0.0126(11) 0.0047(11) 0.0075(12)

loop_
_atom_type_symbol
_atom_type_description
_atom_type_scat_dispersion_real
_atom_type_scat_dispersion_imag
_atom_type_scat_source
C C 0.0033 0.0016 'International Tables Vol C Tables 4.2.6.8 and 6.1.1.4'
H H 0.0000 0.0000 'International Tables Vol C Tables 4.2.6.8 and 6.1.1.4'
N N 0.0061 0.0033 'International Tables Vol C Tables 4.2.6.8 and 6.1.1.4'
Al Al 0.0645 0.0514 'International Tables Vol C Tables 4.2.6.8 and 6.1.1.4'

loop_
_geom_angle_atom_site_label_1
_geom_angle_atom_site_label_2
_geom_angle_atom_site_label_3
_geom_angle
C40 Al1 C30 113.38(9)
C40 Al1 C50 112.23(9)
C30 Al1 C50 107.58(9)
C40 Al1 C1 101.59(8)
C30 Al1 C1 109.42(8)
C50 Al1 C1 112.65(8)
N1 C1 N2 102.36(16)
N1 C1 Al1 127.55(12)
N2 C1 Al1 129.59(13)
C1 N1 C2 112.37(15)
C1 N1 C4 125.36(16)
C2 N1 C4 122.24(15)
C1 N2 C3 111.84(15)
C1 N2 C16 126.34(16)
C3 N2 C16 121.80(15)
C3 C2 N1 106.54(18)
C3 C2 H2A 126.7
N1 C2 H2A 126.7
C2 C3 N2 106.88(17)
C2 C3 H3A 126.6
N2 C3 H3A 126.6
C9 C4 C5 123.86(16)
C9 C4 N1 118.71(16)
C5 C4 N1 117.42(16)
C4 C5 C6 116.39(16)
C4 C5 C10 122.94(16)
C6 C5 C10 120.66(16)
C7 C6 C5 121.11(17)
C7 C6 H6A 119.4
C5 C6 H6A 119.4
C8 C7 C6 120.48(17)
C8 C7 H7A 119.8
C6 C7 H7A 119.8
C7 C8 C9 121.43(17)
C7 C8 H8A 119.3
C9 C8 H8A 119.3
C8 C9 C4 116.71(16)
C8 C9 C13 120.56(17)
C4 C9 C13 122.68(16)
C5 C10 C11 111.82(18)
C5 C10 C12 110.26(18)
C11 C10 C12 111.18(17)
C5 C10 H10A 107.8
C11 C10 H10A 107.8
C12 C10 H10A 107.8
C10 C11 H11A 109.5
C10 C11 H11B 109.5
H11A C11 H11B 109.5
C10 C11 H11C 109.5
H11A C11 H11C 109.5
H11B C11 H11C 109.5
C10 C12 H12A 109.5
C10 C12 H12B 109.5
H12A C12 H12B 109.5
C10 C12 H12C 109.5
H12A C12 H12C 109.5
H12B C12 H12C 109.5
C15 C13 C9 112.42(16)
C15 C13 C14 110.08(17)
C9 C13 C14 109.74(17)
C15 C13 H13A 108.2
C9 C13 H13A 108.2
C14 C13 H13A 108.2
C13 C14 H14A 109.5
C13 C14 H14B 109.5
H14A C14 H14B 109.5
C13 C14 H14C 109.5
H14A C14 H14C 109.5
H14B C14 H14C 109.5
C13 C15 H15A 109.5
C13 C15 H15B 109.5
H15A C15 H15B 109.5
C13 C15 H15C 109.5
H15A C15 H15C 109.5
H15B C15 H15C 109.5
C17 C16 C21 123.56(16)
C17 C16 N2 118.96(16)
C21 C16 N2 117.28(17)
C18 C17 C16 116.70(17)
C18 C17 C22 120.93(18)
C16 C17 C22 122.35(17)
C19 C18 C17 121.43(19)
C19 C18 H18A 119.3
C17 C18 H18A 119.3
C20 C19 C18 120.38(18)
C20 C19 H19A 119.8
C18 C19 H19A 119.8
C19 C20 C21 121.50(18)
C19 C20 H20A 119.2
C21 C20 H20A 119.2
C20 C21 C16 116.42(18)
C20 C21 C25 119.50(17)
C16 C21 C25 123.99(17)
C17 C22 C24 111.23(17)
C17 C22 C23 113.31(17)
C24 C22 C23 109.18(17)
C17 C22 H22A 107.6
C24 C22 H22A 107.6
C23 C22 H22A 107.6
C22 C23 H23A 109.5
C22 C23 H23B 109.5
H23A C23 H23B 109.5
C22 C23 H23C 109.5
H23A C23 H23C 109.5
H23B C23 H23C 109.5
C22 C24 H24A 109.5
C22 C24 H24B 109.5
H24A C24 H24B 109.5
C22 C24 H24C 109.5
H24A C24 H24C 109.5
H24B C24 H24C 109.5
C21 C25 C26 113.16(18)
C21 C25 C27 109.83(16)
C26 C25 C27 109.38(16)
C21 C25 H25A 108.1
C26 C25 H25A 108.1
C27 C25 H25A 108.1
C25 C26 H26A 109.5
C25 C26 H26B 109.5
H26A C26 H26B 109.5
C25 C26 H26C 109.5
H26A C26 H26C 109.5
H26B C26 H26C 109.5
C25 C27 H27A 109.5
C25 C27 H27B 109.5
H27A C27 H27B 109.5
C25 C27 H27C 109.5
H27A C27 H27C 109.5
H27B C27 H27C 109.5
C31 C30 Al1 116.18(14)
C31 C30 H30A 108.1(11)
Al1 C30 H30A 109.6(10)
C31 C30 H30B 107.8(11)
Al1 C30 H30B 109.9(10)
H30A C30 H30B 104.5(15)
C30 C31 C32 113.90(17)
C30 C31 H31A 108.8
C32 C31 H31A 108.8
C30 C31 H31B 108.8
C32 C31 H31B 108.8
H31A C31 H31B 107.7
C33 C32 C31 114.37(18)
C33 C32 H32A 108.7
C31 C32 H32A 108.7
C33 C32 H32B 108.7
C31 C32 H32B 108.7
H32A C32 H32B 107.6
C32 C33 H33A 109.5
C32 C33 H33B 109.5
H33A C33 H33B 109.5
C32 C33 H33C 109.5
H33A C33 H33C 109.5
H33B C33 H33C 109.5
C41 C40 Al1 114.94(14)
C41 C40 H40A 108.5(10)
Al1 C40 H40A 110.1(9)
C41 C40 H40B 108.5(10)
Al1 C40 H40B 110.6(10)
H40A C40 H40B 103.6(14)
C42 C41 C40 115.67(17)
C42 C41 H41A 108.4
C40 C41 H41A 108.4
C42 C41 H41B 108.4
C40 C41 H41B 108.4
H41A C41 H41B 107.4
C41 C42 C43 113.43(17)
C41 C42 H42A 108.9
C43 C42 H42A 108.9
C41 C42 H42B 108.9
C43 C42 H42B 108.9
H42A C42 H42B 107.7
C42 C43 H43A 109.5
C42 C43 H43B 109.5
H43A C43 H43B 109.5
C42 C43 H43C 109.5
H43A C43 H43C 109.5
H43B C43 H43C 109.5
C51 C50 Al1 118.22(14)
C51 C50 H50A 105.7(11)
Al1 C50 H50A 104.4(11)
C51 C50 H50B 109.9(9)
Al1 C50 H50B 112.9(10)
H50A C50 H50B 104.3(14)
C52 C51 C50 116.01(16)
C52 C51 H51A 108.3
C50 C51 H51A 108.3
C52 C51 H51B 108.3
C50 C51 H51B 108.3
H51A C51 H51B 107.4
C51 C52 C53 112.81(17)
C51 C52 H52A 109.0
C53 C52 H52A 109.0
C51 C52 H52B 109.0
C53 C52 H52B 109.0
H52A C52 H52B 107.8
C52 C53 H53A 109.5
C52 C53 H53B 109.5
H53A C53 H53B 109.5
C52 C53 H53C 109.5
H53A C53 H53C 109.5
H53B C53 H53C 109.5

loop_
_geom_bond_atom_site_label_1
_geom_bond_atom_site_label_2
_geom_bond_distance
Al1 C40 1.990(2)
Al1 C30 1.9932(19)
Al1 C50 1.996(2)
Al1 C1 2.118(2)
C1 N1 1.364(2)
C1 N2 1.373(2)
N1 C2 1.378(2)
N1 C4 1.455(2)
N2 C3 1.379(2)
N2 C16 1.461(2)
C2 C3 1.340(2)
C2 H2A 0.9500
C3 H3A 0.9500
C4 C9 1.396(2)
C4 C5 1.398(2)
C5 C6 1.399(2)
C5 C10 1.520(2)
C6 C7 1.379(2)
C6 H6A 0.9500
C7 C8 1.376(2)
C7 H7A 0.9500
C8 C9 1.387(2)
C8 H8A 0.9500
C9 C13 1.522(2)
C10 C11 1.523(3)
C10 C12 1.529(3)
C10 H10A 1.0000
C11 H11A 0.9800
C11 H11B 0.9800
C11 H11C 0.9800
C12 H12A 0.9800
C12 H12B 0.9800
C12 H12C 0.9800
C13 C15 1.521(3)
C13 C14 1.526(3)
C13 H13A 1.0000
C14 H14A 0.9800
C14 H14B 0.9800
C14 H14C 0.9800
C15 H15A 0.9800
C15 H15B 0.9800
C15 H15C 0.9800
C16 C17 1.400(2)
C16 C21 1.400(2)
C17 C18 1.387(2)
C17 C22 1.524(2)
C18 C19 1.381(2)
C18 H18A 0.9500
C19 C20 1.370(3)
C19 H19A 0.9500
C20 C21 1.397(2)
C20 H20A 0.9500
C21 C25 1.515(3)
C22 C24 1.530(3)
C22 C23 1.535(3)
C22 H22A 1.0000
C23 H23A 0.9800
C23 H23B 0.9800
C23 H23C 0.9800
C24 H24A 0.9800
C24 H24B 0.9800
C24 H24C 0.9800
C25 C26 1.531(3)
C25 C27 1.535(3)
C25 H25A 1.0000
C26 H26A 0.9800
C26 H26B 0.9800
C26 H26C 0.9800
C27 H27A 0.9800
C27 H27B 0.9800
C27 H27C 0.9800
C30 C31 1.530(3)
C30 H30A 0.964(17)
C30 H30B 1.007(19)
C31 C32 1.531(2)
C31 H31A 0.9900
C31 H31B 0.9900
C32 C33 1.507(3)
C32 H32A 0.9900
C32 H32B 0.9900
C33 H33A 0.9800
C33 H33B 0.9800
C33 H33C 0.9800
C40 C41 1.536(3)
C40 H40A 0.959(16)
C40 H40B 0.989(18)
C41 C42 1.522(2)
C41 H41A 0.9900
C41 H41B 0.9900
C42 C43 1.529(3)
C42 H42A 0.9900
C42 H42B 0.9900
C43 H43A 0.9800
C43 H43B 0.9800
C43 H43C 0.9800
C50 C51 1.537(3)
C50 H50A 0.976(19)
C50 H50B 0.986(16)
C51 C52 1.521(3)
C51 H51A 0.9900
C51 H51B 0.9900
C52 C53 1.529(2)
C52 H52A 0.9900
C52 H52B 0.9900
C53 H53A 0.9800
C53 H53B 0.9800
C53 H53C 0.9800

loop_
_geom_torsion_atom_site_label_1
_geom_torsion_atom_site_label_2
_geom_torsion_atom_site_label_3
_geom_torsion_atom_site_label_4
_geom_torsion
C40 Al1 C1 N1 109.60(17)
C30 Al1 C1 N1 -10.52(19)
C50 Al1 C1 N1 -130.13(16)
C40 Al1 C1 N2 -60.86(17)
C30 Al1 C1 N2 179.02(16)
C50 Al1 C1 N2 59.41(18)
N2 C1 N1 C2 -0.16(19)
Al1 C1 N1 C2 -172.65(13)
N2 C1 N1 C4 -178.31(15)
Al1 C1 N1 C4 9.2(3)
N1 C1 N2 C3 0.5(2)
Al1 C1 N2 C3 172.73(13)
N1 C1 N2 C16 -177.74(16)
Al1 C1 N2 C16 -5.5(3)
C1 N1 C2 C3 -0.2(2)
C4 N1 C2 C3 178.02(16)
N1 C2 C3 N2 0.5(2)
C1 N2 C3 C2 -0.6(2)
C16 N2 C3 C2 177.69(17)
C1 N1 C4 C9 -88.6(2)
C2 N1 C4 C9 93.4(2)
C1 N1 C4 C5 92.8(2)
C2 N1 C4 C5 -85.2(2)
C9 C4 C5 C6 1.2(3)
N1 C4 C5 C6 179.67(17)
C9 C4 C5 C10 -177.7(2)
N1 C4 C5 C10 0.7(3)
C4 C5 C6 C7 0.4(3)
C10 C5 C6 C7 179.3(2)
C5 C6 C7 C8 -1.0(3)
C6 C7 C8 C9 0.1(3)
C7 C8 C9 C4 1.3(3)
C7 C8 C9 C13 -176.3(2)
C5 C4 C9 C8 -2.0(3)
N1 C4 C9 C8 179.50(17)
C5 C4 C9 C13 175.5(2)
N1 C4 C9 C13 -3.0(3)
C4 C5 C10 C11 -126.2(2)
C6 C5 C10 C11 55.0(3)
C4 C5 C10 C12 109.6(2)
C6 C5 C10 C12 -69.3(3)
C8 C9 C13 C15 -51.2(3)
C4 C9 C13 C15 131.4(2)
C8 C9 C13 C14 71.7(2)
C4 C9 C13 C14 -105.8(2)
C1 N2 C16 C17 -80.5(2)
C3 N2 C16 C17 101.5(2)
C1 N2 C16 C21 104.5(2)
C3 N2 C16 C21 -73.5(2)
C21 C16 C17 C18 -1.0(3)
N2 C16 C17 C18 -175.72(16)
C21 C16 C17 C22 177.46(18)
N2 C16 C17 C22 2.8(3)
C16 C17 C18 C19 1.4(3)
C22 C17 C18 C19 -177.15(18)
C17 C18 C19 C20 -1.1(3)
C18 C19 C20 C21 0.3(3)
C19 C20 C21 C16 0.0(3)
C19 C20 C21 C25 176.89(19)
C17 C16 C21 C20 0.4(3)
N2 C16 C21 C20 175.12(16)
C17 C16 C21 C25 -176.36(18)
N2 C16 C21 C25 -1.6(3)
C18 C17 C22 C24 99.2(2)
C16 C17 C22 C24 -79.2(2)
C18 C17 C22 C23 -24.2(2)
C16 C17 C22 C23 157.32(18)
C20 C21 C25 C26 50.6(2)
C16 C21 C25 C26 -132.74(19)
C20 C21 C25 C27 -71.9(2)
C16 C21 C25 C27 104.7(2)
C40 Al1 C30 C31 77.16(18)
C50 Al1 C30 C31 -47.55(18)
C1 Al1 C30 C31 -170.24(14)
Al1 C30 C31 C32 -175.56(14)
C30 C31 C32 C33 -175.43(18)
C30 Al1 C40 C41 -55.26(19)
C50 Al1 C40 C41 66.89(18)
C1 Al1 C40 C41 -172.54(15)
Al1 C40 C41 C42 -174.19(14)
C40 C41 C42 C43 -177.56(18)
C40 Al1 C50 C51 -168.07(15)
C30 Al1 C50 C51 -42.68(18)
C1 Al1 C50 C51 77.99(17)
Al1 C50 C51 C52 163.91(14)
C50 C51 C52 C53 178.38(17)
